data_4075124
loop_
_publ_author_name
'Benito-Garagorri, David'
'Becker, Eva'
'Wiedermann, Julia'
'Lackner, Wolfgang'
'Pollak, Martin'
'Mereiter, Kurt'
'Kisala, Joanna'
'Kirchner, Karl'

_publ_section_title
;
 Achiral and Chiral Transition Metal Complexes with Modularly Designed
 Tridentate PNP Pincer-Type Ligands Based on N-Heterocyclic Diamines
;
_journal_issue 8
_journal_name_full Organometallics
_journal_page_first 1900
_journal_paper_doi 10.1021/om0600644
_journal_volume 25
_journal_year 2006
_chemical_formula_moiety 'C35 H34 Fe N6 P2, 2(B F4), 3(C2 H3 N)'
_chemical_formula_sum 'C41 H43 B2 F8 Fe N9 P2'
_chemical_formula_weight 953.25
_chemical_name_common '857 [Fe(PNP-Ph)(CH3CN)3](BF4)2+3(CH3CN)'
_chemical_name_systematic
; 
? 
;
_space_group_IT_number 14
_symmetry_cell_setting monoclinic
_symmetry_space_group_name_Hall '-P 2ybc'
_symmetry_space_group_name_H-M 'P 1 21/c 1'
_atom_sites_solution_hydrogens geom
_atom_sites_solution_primary direct
_atom_sites_solution_secondary difmap
_audit_creation_method SHELXL-97
_cell_angle_alpha 90.00
_cell_angle_beta 99.3220(10)
_cell_angle_gamma 90.00
_cell_formula_units_Z 4
_cell_length_a 16.3735(8)
_cell_length_b 11.6332(6)
_cell_length_c 24.4946(13)
_cell_measurement_reflns_used 9166
_cell_measurement_temperature 173(2)
_cell_measurement_theta_max 25.0
_cell_measurement_theta_min 2.4
_cell_volume 4604.0(4)
_computing_cell_refinement 'Bruker SAINT'
_computing_data_collection 'Bruker SMART'
_computing_data_reduction 'Bruker SAINT, SADABS, XPREP'
_computing_molecular_graphics 'Bruker SHELXTL'
_computing_publication_material 'Bruker SHELXTL'
_computing_structure_refinement 'SHELXL-97 (Sheldrick, 1997)'
_computing_structure_solution 'SHELXS-97 (Sheldrick, 1997)'
_diffrn_ambient_temperature 173(2)
_diffrn_measured_fraction_theta_full 0.996
_diffrn_measured_fraction_theta_max 0.996
_diffrn_measurement_device_type 'CCD area detector'
_diffrn_measurement_method 'phi and omega scans'
_diffrn_radiation_monochromator graphite
_diffrn_radiation_source 'normal-focus sealed tube'
_diffrn_radiation_type MoK\a
_diffrn_radiation_wavelength 0.71073
_diffrn_reflns_av_R_equivalents 0.0531
_diffrn_reflns_av_sigmaI/netI 0.0373
_diffrn_reflns_limit_h_max 19
_diffrn_reflns_limit_h_min -19
_diffrn_reflns_limit_k_max 13
_diffrn_reflns_limit_k_min -13
_diffrn_reflns_limit_l_max 29
_diffrn_reflns_limit_l_min -29
_diffrn_reflns_number 46985
_diffrn_reflns_theta_full 25.00
_diffrn_reflns_theta_max 25.00
_diffrn_reflns_theta_min 2.16
_exptl_absorpt_coefficient_mu 0.470
_exptl_absorpt_correction_T_max 0.92
_exptl_absorpt_correction_T_min 0.76
_exptl_absorpt_correction_type multi-scan
_exptl_absorpt_process_details 'program SADABS, V2.05'
_exptl_crystal_colour orange
_exptl_crystal_density_diffrn 1.375
_exptl_crystal_density_method 'not measured'
_exptl_crystal_description prism
_exptl_crystal_F_000 1960
_exptl_crystal_size_max 0.72
_exptl_crystal_size_mid 0.24
_exptl_crystal_size_min 0.18
_refine_diff_density_max 0.823
_refine_diff_density_min -0.517
_refine_diff_density_rms 0.065
_refine_ls_extinction_method none
_refine_ls_goodness_of_fit_ref 1.026
_refine_ls_hydrogen_treatment constr
_refine_ls_matrix_type full
_refine_ls_number_parameters 602
_refine_ls_number_reflns 8075
_refine_ls_number_restraints 273
_refine_ls_restrained_S_all 1.029
_refine_ls_R_factor_all 0.0683
_refine_ls_R_factor_gt 0.0500
_refine_ls_shift/su_max 0.001
_refine_ls_shift/su_mean 0.000
_refine_ls_structure_factor_coef Fsqd
_refine_ls_weighting_details 'calc w=1/[\s^2^(Fo^2^)+(0.0738P)^2^+4.2809P] where P=(Fo^2^+2Fc^2^)/3'
_refine_ls_weighting_scheme calc
_refine_ls_wR_factor_gt 0.1279
_refine_ls_wR_factor_ref 0.1410
_reflns_number_gt 6284
_reflns_number_total 8075
_reflns_threshold_expression >2sigma(I)
_cod_data_source_file om0600644si20060122_054457.cif
_cod_data_source_block 9a-857
_cod_depositor_comments
;
The following automatic conversions were performed:

'_symmetry_cell_setting' value 'Monoclinic' changed to 'monoclinic'
according to /home/saulius/struct/CIF-dictionaries/cif_core.dic
dictionary named 'cif_core.dic' version 2.4.1 from 2010-06-29.

Automatic conversion script
Id: cif_fix_values 1715 2011-07-08 13:25:40Z adriana 
;
_cod_original_sg_symbol_Hall '-P 2ybc '
_cod_original_sg_symbol_H-M P2(1)/c
_cod_database_code 4075124

loop_
_symmetry_equiv_pos_as_xyz
'x, y, z'
'-x, y+1/2, -z+1/2'
'-x, -y, -z'
'x, -y-1/2, z-1/2'

loop_
_atom_site_label
_atom_site_type_symbol
_atom_site_fract_x
_atom_site_fract_y
_atom_site_fract_z
_atom_site_U_iso_or_equiv
_atom_site_adp_type
_atom_site_occupancy
_atom_site_symmetry_multiplicity
_atom_site_calc_flag
_atom_site_refinement_flags
_atom_site_disorder_assembly
_atom_site_disorder_group
Fe Fe 0.16964(2) 0.38729(3) 0.391010(16) 0.02744(13) Uani 1 1 d U . .
P1 P 0.27973(5) 0.49744(7) 0.42045(3) 0.03250(19) Uani 1 1 d U . .
P2 P 0.04369(5) 0.31398(6) 0.36490(3) 0.02781(18) Uani 1 1 d U . .
N2 N 0.23398(16) 0.6022(2) 0.45155(11) 0.0380(6) Uani 1 1 d U . .
H2N H 0.2639 0.6586 0.4684 0.046 Uiso 1 1 calc R . .
N3 N -0.01366(15) 0.4188(2) 0.38729(10) 0.0320(5) Uani 1 1 d U . .
H3N H -0.0680 0.4164 0.3794 0.038 Uiso 1 1 calc R . .
N1 N 0.10865(15) 0.51105(19) 0.42235(9) 0.0281(5) Uani 1 1 d U . .
C1 C 0.1498(2) 0.6001(2) 0.45082(12) 0.0321(6) Uani 1 1 d U . .
C2 C 0.1092(2) 0.6829(3) 0.47721(12) 0.0367(7) Uani 1 1 d U . .
H2 H 0.1392 0.7430 0.4977 0.044 Uiso 1 1 calc R . .
C3 C 0.0250(2) 0.6758(3) 0.47305(12) 0.0370(7) Uani 1 1 d U . .
H3 H -0.0036 0.7313 0.4913 0.044 Uiso 1 1 calc R . .
C4 C -0.0191(2) 0.5897(2) 0.44286(12) 0.0337(7) Uani 1 1 d U . .
H4 H -0.0777 0.5861 0.4391 0.040 Uiso 1 1 calc R . .
C5 C 0.02512(18) 0.5083(2) 0.41802(11) 0.0284(6) Uani 1 1 d U . .
C6 C 0.3280(2) 0.5691(3) 0.36821(13) 0.0388(7) Uani 1 1 d U . .
C7 C 0.3806(2) 0.5098(4) 0.33953(15) 0.0545(9) Uani 1 1 d U . .
H7 H 0.3943 0.4321 0.3489 0.065 Uiso 1 1 calc R . .
C8 C 0.4136(3) 0.5624(5) 0.29715(17) 0.0689(12) Uani 1 1 d U . .
H8 H 0.4500 0.5209 0.2778 0.083 Uiso 1 1 calc R . .
C9 C 0.3936(3) 0.6738(5) 0.28323(18) 0.0753(13) Uani 1 1 d U . .
H9 H 0.4164 0.7100 0.2543 0.090 Uiso 1 1 calc R . .
C10 C 0.3410(3) 0.7332(4) 0.31087(19) 0.0745(13) Uani 1 1 d U . .
H10 H 0.3269 0.8105 0.3010 0.089 Uiso 1 1 calc R . .
C11 C 0.3082(3) 0.6812(3) 0.35323(17) 0.0577(10) Uani 1 1 d U . .
H11 H 0.2716 0.7230 0.3722 0.069 Uiso 1 1 calc R . .
C12 C 0.36057(19) 0.4431(3) 0.47352(13) 0.0394(7) Uani 1 1 d U . .
C13 C 0.4147(3) 0.3610(4) 0.46073(18) 0.0672(12) Uani 1 1 d U . .
H13 H 0.4120 0.3365 0.4235 0.081 Uiso 1 1 calc R . .
C14 C 0.4739(3) 0.3130(5) 0.5024(2) 0.0779(14) Uani 1 1 d U . .
H14 H 0.5118 0.2571 0.4933 0.093 Uiso 1 1 calc R . .
C15 C 0.4766(3) 0.3473(4) 0.5561(2) 0.0687(12) Uani 1 1 d U . .
H15 H 0.5166 0.3150 0.5844 0.082 Uiso 1 1 calc R . .
C16 C 0.4230(3) 0.4266(4) 0.56911(19) 0.0747(13) Uani 1 1 d U . .
H16 H 0.4252 0.4495 0.6066 0.090 Uiso 1 1 calc R . .
C17 C 0.3642(3) 0.4753(3) 0.52809(15) 0.0572(10) Uani 1 1 d U . .
H17 H 0.3264 0.5309 0.5377 0.069 Uiso 1 1 calc R . .
C18 C 0.00675(18) 0.2990(2) 0.29107(12) 0.0305(6) Uani 1 1 d U . .
C19 C 0.0449(2) 0.2188(3) 0.26209(14) 0.0451(8) Uani 1 1 d U . .
H19 H 0.0886 0.1733 0.2811 0.054 Uiso 1 1 calc R . .
C20 C 0.0207(2) 0.2038(3) 0.20583(14) 0.0522(9) Uani 1 1 d U . .
H20 H 0.0481 0.1494 0.1862 0.063 Uiso 1 1 calc R . .
C21 C -0.0437(3) 0.2686(3) 0.17858(14) 0.0552(10) Uani 1 1 d U . .
H21 H -0.0619 0.2572 0.1401 0.066 Uiso 1 1 calc R . .
C22 C -0.0816(3) 0.3489(3) 0.20638(15) 0.0575(10) Uani 1 1 d U . .
H22 H -0.1252 0.3941 0.1870 0.069 Uiso 1 1 calc R . .
C23 C -0.0568(2) 0.3653(3) 0.26289(13) 0.0440(8) Uani 1 1 d U . .
H23 H -0.0832 0.4216 0.2821 0.053 Uiso 1 1 calc R . .
C24 C 0.00842(18) 0.1820(2) 0.39278(11) 0.0296(6) Uani 1 1 d U . .
C25 C 0.0643(2) 0.0921(3) 0.40664(13) 0.0379(7) Uani 1 1 d U . .
H25 H 0.1209 0.1018 0.4033 0.045 Uiso 1 1 calc R . .
C26 C 0.0371(2) -0.0114(3) 0.42532(15) 0.0480(8) Uani 1 1 d U . .
H26 H 0.0749 -0.0731 0.4344 0.058 Uiso 1 1 calc R . .
C27 C -0.0440(2) -0.0246(3) 0.43069(15) 0.0501(9) Uani 1 1 d U . .
H27 H -0.0620 -0.0958 0.4436 0.060 Uiso 1 1 calc R . .
C28 C -0.1006(2) 0.0639(3) 0.41764(14) 0.0439(8) Uani 1 1 d U . .
H28 H -0.1568 0.0538 0.4218 0.053 Uiso 1 1 calc R . .
C29 C -0.07389(19) 0.1669(3) 0.39848(12) 0.0351(7) Uani 1 1 d U . .
H29 H -0.1122 0.2278 0.3891 0.042 Uiso 1 1 calc R . .
N4 N 0.23051(15) 0.2650(2) 0.36226(10) 0.0336(6) Uani 1 1 d U . .
C30 C 0.2662(2) 0.1906(3) 0.34741(14) 0.0400(7) Uani 1 1 d U . .
C31 C 0.3119(3) 0.0939(3) 0.32862(19) 0.0654(12) Uani 1 1 d U . .
H31A H 0.2862 0.0716 0.2912 0.098 Uiso 1 1 calc R . .
H31B H 0.3106 0.0287 0.3538 0.098 Uiso 1 1 calc R . .
H31C H 0.3694 0.1169 0.3284 0.098 Uiso 1 1 calc R . .
N5 N 0.15709(15) 0.4643(2) 0.32162(10) 0.0307(5) Uani 1 1 d U . .
C32 C 0.1515(2) 0.5094(3) 0.28040(14) 0.0409(7) Uani 1 1 d U . .
C33 C 0.1435(3) 0.5659(4) 0.22650(17) 0.0777(15) Uani 1 1 d U . .
H33A H 0.0960 0.5337 0.2017 0.117 Uiso 1 1 calc R . .
H33B H 0.1940 0.5533 0.2106 0.117 Uiso 1 1 calc R . .
H33C H 0.1351 0.6486 0.2310 0.117 Uiso 1 1 calc R . .
N6 N 0.18750(15) 0.3113(2) 0.46152(10) 0.0304(5) Uani 1 1 d U . .
C34 C 0.20888(19) 0.2677(3) 0.50283(14) 0.0381(7) Uani 1 1 d U . .
C35 C 0.2396(3) 0.2130(4) 0.55604(16) 0.0648(11) Uani 1 1 d U . .
H35A H 0.2296 0.1300 0.5531 0.097 Uiso 1 1 calc R . .
H35B H 0.2107 0.2452 0.5846 0.097 Uiso 1 1 calc R . .
H35C H 0.2992 0.2273 0.5660 0.097 Uiso 1 1 calc R . .
B1 B 0.2804(3) 0.9190(4) 0.46408(18) 0.0519(10) Uani 1 1 d DU A 1
F1 F 0.22726(15) 0.9011(2) 0.41564(11) 0.0772(7) Uani 1 1 d DU A 1
F2 F 0.3322(3) 1.0077(4) 0.45788(18) 0.1028(19) Uani 0.807(9) 1 d PDU A 1
F3 F 0.3251(3) 0.8188(3) 0.47934(17) 0.0776(14) Uani 0.807(9) 1 d PDU A 1
F4 F 0.2346(3) 0.9438(5) 0.50433(16) 0.1039(17) Uani 0.807(9) 1 d PDU A 1
F2' F 0.3589(8) 0.9332(18) 0.4508(6) 0.081(4) Uiso 0.193(9) 1 d PD A 2
F3' F 0.2794(13) 0.8218(12) 0.4965(6) 0.081(4) Uiso 0.193(9) 1 d PD A 2
F4' F 0.2658(12) 1.0069(13) 0.4975(6) 0.081(4) Uiso 0.193(9) 1 d PD A 2
B2 B -0.2329(4) 0.4970(6) 0.3355(3) 0.0686(19) Uani 0.760(7) 1 d PDU B 1
F5 F -0.1906(3) 0.4037(5) 0.3578(3) 0.137(3) Uani 0.760(7) 1 d PDU B 1
F6 F -0.3134(2) 0.4754(4) 0.3217(3) 0.124(2) Uani 0.760(7) 1 d PDU B 1
F7 F -0.1983(3) 0.5429(4) 0.2950(2) 0.117(2) Uani 0.760(7) 1 d PDU B 1
F8 F -0.2245(5) 0.5788(6) 0.3768(3) 0.187(3) Uani 0.760(7) 1 d PDU B 1
B2' B -0.2336(11) 0.4858(14) 0.3379(7) 0.073(3) Uiso 0.240(7) 1 d PDU B 2
F5' F -0.1910(13) 0.4161(15) 0.3762(7) 0.104(4) Uiso 0.240(7) 1 d PDU B 2
F6' F -0.1853(9) 0.5754(13) 0.3292(7) 0.104(4) Uiso 0.240(7) 1 d PDU B 2
F7' F -0.2998(9) 0.5287(13) 0.3570(6) 0.104(4) Uiso 0.240(7) 1 d PDU B 2
F8' F -0.2565(9) 0.4273(11) 0.2915(5) 0.104(4) Uiso 0.240(7) 1 d PDU B 2
N7 N 0.5044(3) 0.2604(4) 0.34889(19) 0.0910(13) Uani 1 1 d U . .
C36 C 0.5722(3) 0.2407(4) 0.36045(19) 0.0710(12) Uani 1 1 d U . .
C37 C 0.6591(3) 0.2126(5) 0.3753(2) 0.0956(17) Uani 1 1 d U . .
H37A H 0.6697 0.1373 0.3600 0.143 Uiso 1 1 calc R . .
H37B H 0.6740 0.2104 0.4157 0.143 Uiso 1 1 calc R . .
H37C H 0.6924 0.2711 0.3603 0.143 Uiso 1 1 calc R . .
N8 N 0.5037(9) -0.0575(12) 0.3268(6) 0.280(8) Uani 1 1 d U . .
C38 C 0.5104(5) -0.0378(6) 0.3701(6) 0.135(3) Uani 1 1 d U . .
C39 C 0.5268(6) -0.0204(8) 0.4282(5) 0.175(4) Uani 1 1 d U . .
H39A H 0.4862 -0.0629 0.4456 0.263 Uiso 1 1 calc R . .
H39B H 0.5229 0.0617 0.4362 0.263 Uiso 1 1 calc R . .
H39C H 0.5826 -0.0480 0.4428 0.263 Uiso 1 1 calc R . .
N9 N 0.7180(5) -0.0903(11) 0.3232(4) 0.261(7) Uani 1 1 d U . .
C40 C 0.6666(10) -0.1488(12) 0.3129(6) 0.313(12) Uani 1 1 d U . .
C41 C 0.6267(6) -0.2354(8) 0.2888(3) 0.156(3) Uani 1 1 d U . .
H41A H 0.5875 -0.2641 0.3118 0.234 Uiso 1 1 calc R . .
H41B H 0.6659 -0.2965 0.2835 0.234 Uiso 1 1 calc R . .
H41C H 0.5965 -0.2113 0.2528 0.234 Uiso 1 1 calc R . .

loop_
_atom_site_aniso_label
_atom_site_aniso_U_11
_atom_site_aniso_U_22
_atom_site_aniso_U_33
_atom_site_aniso_U_23
_atom_site_aniso_U_13
_atom_site_aniso_U_12
Fe 0.0274(2) 0.0272(2) 0.0278(2) 0.00060(16) 0.00477(16) 0.00132(17)
P1 0.0304(4) 0.0334(4) 0.0331(4) 0.0016(3) 0.0036(3) -0.0028(3)
P2 0.0281(4) 0.0270(4) 0.0284(4) -0.0012(3) 0.0048(3) 0.0007(3)
N2 0.0373(15) 0.0344(14) 0.0408(15) -0.0068(11) 0.0016(11) -0.0046(11)
N3 0.0283(13) 0.0327(13) 0.0351(13) -0.0034(10) 0.0054(10) 0.0028(10)
N1 0.0338(13) 0.0254(12) 0.0248(12) 0.0004(9) 0.0038(10) 0.0002(10)
C1 0.0417(17) 0.0289(15) 0.0250(14) 0.0022(11) 0.0031(12) -0.0006(13)
C2 0.0515(19) 0.0282(15) 0.0299(15) -0.0029(12) 0.0051(14) 0.0021(14)
C3 0.052(2) 0.0290(15) 0.0310(15) 0.0012(12) 0.0105(14) 0.0094(14)
C4 0.0406(17) 0.0312(15) 0.0313(15) 0.0057(12) 0.0116(13) 0.0074(13)
C5 0.0355(16) 0.0251(14) 0.0252(14) 0.0035(11) 0.0069(12) 0.0020(12)
C6 0.0356(17) 0.0460(18) 0.0332(16) -0.0003(14) 0.0010(13) -0.0120(14)
C7 0.060(2) 0.062(2) 0.043(2) -0.0022(17) 0.0161(17) -0.0061(19)
C8 0.063(3) 0.097(3) 0.052(2) -0.007(2) 0.023(2) -0.016(2)
C9 0.081(3) 0.097(3) 0.049(2) 0.011(2) 0.013(2) -0.037(3)
C10 0.094(4) 0.064(3) 0.067(3) 0.024(2) 0.016(2) -0.017(2)
C11 0.066(3) 0.051(2) 0.058(2) 0.0142(18) 0.0162(19) -0.0021(19)
C12 0.0292(16) 0.0436(18) 0.0440(18) 0.0103(14) 0.0017(13) -0.0067(13)
C13 0.057(3) 0.094(3) 0.053(2) 0.019(2) 0.0139(19) 0.024(2)
C14 0.048(2) 0.095(4) 0.090(3) 0.034(3) 0.009(2) 0.022(2)
C15 0.045(2) 0.070(3) 0.080(3) 0.026(2) -0.024(2) -0.014(2)
C16 0.083(3) 0.071(3) 0.057(2) 0.004(2) -0.028(2) -0.006(2)
C17 0.066(3) 0.052(2) 0.046(2) -0.0026(17) -0.0139(18) -0.0007(19)
C18 0.0307(15) 0.0313(15) 0.0292(14) -0.0005(11) 0.0038(12) -0.0039(12)
C19 0.044(2) 0.052(2) 0.0393(17) -0.0072(15) 0.0056(15) 0.0076(16)
C20 0.064(2) 0.056(2) 0.0380(18) -0.0124(16) 0.0124(17) -0.0004(18)
C21 0.076(3) 0.055(2) 0.0305(17) -0.0033(16) -0.0007(17) -0.005(2)
C22 0.072(3) 0.055(2) 0.0400(19) 0.0070(17) -0.0075(18) 0.012(2)
C23 0.055(2) 0.0389(18) 0.0367(17) -0.0005(14) 0.0028(15) 0.0091(15)
C24 0.0350(16) 0.0289(14) 0.0252(14) -0.0038(11) 0.0053(12) -0.0027(12)
C25 0.0368(17) 0.0336(16) 0.0438(18) 0.0010(13) 0.0085(14) 0.0046(13)
C26 0.050(2) 0.0351(17) 0.059(2) 0.0092(15) 0.0081(17) 0.0044(15)
C27 0.056(2) 0.0365(18) 0.059(2) 0.0124(16) 0.0114(18) -0.0087(16)
C28 0.0435(19) 0.0429(18) 0.0459(19) 0.0014(15) 0.0093(15) -0.0084(15)
C29 0.0373(17) 0.0324(15) 0.0356(16) -0.0025(13) 0.0059(13) -0.0010(13)
N4 0.0302(13) 0.0351(13) 0.0361(14) 0.0023(11) 0.0065(11) 0.0011(11)
C30 0.0403(18) 0.0384(18) 0.0437(18) 0.0023(14) 0.0140(15) 0.0038(15)
C31 0.070(3) 0.052(2) 0.082(3) -0.004(2) 0.035(2) 0.018(2)
N5 0.0287(13) 0.0319(13) 0.0313(13) 0.0003(10) 0.0044(10) 0.0017(10)
C32 0.0401(18) 0.0453(19) 0.0387(18) 0.0025(15) 0.0103(14) 0.0117(15)
C33 0.097(4) 0.096(3) 0.046(2) 0.036(2) 0.029(2) 0.044(3)
N6 0.0273(13) 0.0297(12) 0.0345(13) 0.0003(10) 0.0054(10) -0.0011(10)
C34 0.0335(17) 0.0387(17) 0.0413(18) 0.0049(14) 0.0037(14) -0.0065(14)
C35 0.070(3) 0.070(3) 0.049(2) 0.027(2) -0.0084(19) -0.011(2)
B1 0.048(2) 0.045(2) 0.064(3) -0.004(2) 0.015(2) -0.0104(19)
F1 0.0635(16) 0.0885(18) 0.0744(16) -0.0079(14) -0.0046(12) 0.0142(13)
F2 0.109(3) 0.085(3) 0.113(3) 0.021(2) 0.015(2) -0.053(3)
F3 0.071(2) 0.0547(18) 0.096(3) -0.0117(16) -0.0223(19) 0.0086(16)
F4 0.091(3) 0.142(4) 0.089(3) -0.022(3) 0.048(2) 0.005(3)
B2 0.034(3) 0.073(4) 0.100(5) 0.006(4) 0.016(3) 0.002(3)
F5 0.0295(19) 0.133(4) 0.249(8) 0.126(5) 0.024(3) 0.019(2)
F6 0.036(2) 0.113(4) 0.212(6) 0.031(4) -0.015(2) 0.009(2)
F7 0.102(3) 0.109(4) 0.150(4) 0.060(3) 0.053(3) 0.037(3)
F8 0.179(7) 0.195(6) 0.179(6) -0.089(5) 0.001(5) 0.003(5)
N7 0.080(3) 0.102(3) 0.096(3) -0.004(3) 0.028(3) 0.017(3)
C36 0.079(3) 0.076(3) 0.061(3) 0.000(2) 0.021(2) 0.000(3)
C37 0.072(3) 0.113(4) 0.099(4) 0.022(3) 0.006(3) -0.009(3)
N8 0.307(15) 0.264(12) 0.320(12) -0.165(12) 0.208(12) -0.116(11)
C38 0.084(5) 0.084(4) 0.251(10) -0.017(7) 0.067(7) -0.002(4)
C39 0.165(8) 0.129(7) 0.215(8) 0.071(7) -0.020(8) -0.014(6)
N9 0.156(7) 0.349(13) 0.247(10) 0.225(10) -0.060(6) -0.106(8)
C40 0.318(17) 0.254(12) 0.274(14) 0.215(11) -0.234(14) -0.182(12)
C41 0.179(8) 0.185(8) 0.102(5) 0.007(5) 0.013(5) 0.080(6)

loop_
_atom_type_symbol
_atom_type_description
_atom_type_scat_dispersion_real
_atom_type_scat_dispersion_imag
_atom_type_scat_source
C C 0.0033 0.0016 'International Tables Vol C Tables 4.2.6.8 and 6.1.1.4'
H H 0.0000 0.0000 'International Tables Vol C Tables 4.2.6.8 and 6.1.1.4'
B B 0.0013 0.0007 'International Tables Vol C Tables 4.2.6.8 and 6.1.1.4'
N N 0.0061 0.0033 'International Tables Vol C Tables 4.2.6.8 and 6.1.1.4'
F F 0.0171 0.0103 'International Tables Vol C Tables 4.2.6.8 and 6.1.1.4'
P P 0.1023 0.0942 'International Tables Vol C Tables 4.2.6.8 and 6.1.1.4'
Fe Fe 0.3463 0.8444 'International Tables Vol C Tables 4.2.6.8 and 6.1.1.4'

loop_
_geom_angle_atom_site_label_1
_geom_angle_atom_site_label_2
_geom_angle_atom_site_label_3
_geom_angle
N5 Fe N6 177.43(10)
N5 Fe N4 90.47(10)
N6 Fe N4 88.64(10)
N5 Fe N1 90.91(10)
N6 Fe N1 89.95(10)
N4 Fe N1 178.53(10)
N5 Fe P2 87.86(8)
N6 Fe P2 94.64(7)
N4 Fe P2 96.98(8)
N1 Fe P2 83.57(7)
N5 Fe P1 89.04(8)
N6 Fe P1 88.65(7)
N4 Fe P1 95.91(8)
N1 Fe P1 83.62(7)
P2 Fe P1 166.76(3)
N2 P1 C12 104.83(15)
N2 P1 C6 105.33(15)
C12 P1 C6 108.38(15)
N2 P1 Fe 99.62(10)
C12 P1 Fe 119.26(11)
C6 P1 Fe 117.23(10)
N3 P2 C24 105.19(13)
N3 P2 C18 106.26(13)
C24 P2 C18 102.61(13)
N3 P2 Fe 99.70(9)
C24 P2 Fe 123.56(10)
C18 P2 Fe 117.73(10)
C1 N2 P1 120.1(2)
C1 N2 H2N 119.9
P1 N2 H2N 119.9
C5 N3 P2 119.5(2)
C5 N3 H3N 120.2
P2 N3 H3N 120.2
C5 N1 C1 117.8(2)
C5 N1 Fe 121.30(18)
C1 N1 Fe 120.9(2)
N1 C1 N2 115.5(3)
N1 C1 C2 122.1(3)
N2 C1 C2 122.4(3)
C3 C2 C1 118.5(3)
C3 C2 H2 120.8
C1 C2 H2 120.8
C2 C3 C4 121.1(3)
C2 C3 H3 119.4
C4 C3 H3 119.4
C3 C4 C5 117.8(3)
C3 C4 H4 121.1
C5 C4 H4 121.1
N1 C5 N3 115.5(2)
N1 C5 C4 122.7(3)
N3 C5 C4 121.8(3)
C11 C6 C7 118.5(3)
C11 C6 P1 120.8(3)
C7 C6 P1 120.6(3)
C6 C7 C8 120.7(4)
C6 C7 H7 119.7
C8 C7 H7 119.7
C9 C8 C7 119.9(4)
C9 C8 H8 120.0
C7 C8 H8 120.0
C8 C9 C10 120.0(4)
C8 C9 H9 120.0
C10 C9 H9 120.0
C9 C10 C11 120.2(4)
C9 C10 H10 119.9
C11 C10 H10 119.9
C6 C11 C10 120.7(4)
C6 C11 H11 119.7
C10 C11 H11 119.7
C13 C12 C17 118.8(3)
C13 C12 P1 120.2(3)
C17 C12 P1 120.7(3)
C12 C13 C14 120.4(4)
C12 C13 H13 119.8
C14 C13 H13 119.8
C15 C14 C13 119.6(4)
C15 C14 H14 120.2
C13 C14 H14 120.2
C16 C15 C14 120.4(4)
C16 C15 H15 119.8
C14 C15 H15 119.8
C15 C16 C17 120.6(4)
C15 C16 H16 119.7
C17 C16 H16 119.7
C12 C17 C16 120.2(4)
C12 C17 H17 119.9
C16 C17 H17 119.9
C19 C18 C23 119.1(3)
C19 C18 P2 118.0(2)
C23 C18 P2 122.9(2)
C18 C19 C20 121.1(3)
C18 C19 H19 119.4
C20 C19 H19 119.4
C21 C20 C19 119.2(3)
C21 C20 H20 120.4
C19 C20 H20 120.4
C22 C21 C20 120.5(3)
C22 C21 H21 119.8
C20 C21 H21 119.8
C21 C22 C23 120.5(3)
C21 C22 H22 119.7
C23 C22 H22 119.7
C18 C23 C22 119.6(3)
C18 C23 H23 120.2
C22 C23 H23 120.2
C29 C24 C25 119.3(3)
C29 C24 P2 121.2(2)
C25 C24 P2 119.4(2)
C26 C25 C24 119.9(3)
C26 C25 H25 120.0
C24 C25 H25 120.0
C27 C26 C25 119.9(3)
C27 C26 H26 120.0
C25 C26 H26 120.0
C26 C27 C28 121.2(3)
C26 C27 H27 119.4
C28 C27 H27 119.4
C29 C28 C27 119.0(3)
C29 C28 H28 120.5
C27 C28 H28 120.5
C28 C29 C24 120.6(3)
C28 C29 H29 119.7
C24 C29 H29 119.7
C30 N4 Fe 177.0(3)
N4 C30 C31 179.5(4)
C30 C31 H31A 109.5
C30 C31 H31B 109.5
H31A C31 H31B 109.5
C30 C31 H31C 109.5
H31A C31 H31C 109.5
H31B C31 H31C 109.5
C32 N5 Fe 178.4(3)
N5 C32 C33 178.9(4)
C32 C33 H33A 109.5
C32 C33 H33B 109.5
H33A C33 H33B 109.5
C32 C33 H33C 109.5
H33A C33 H33C 109.5
H33B C33 H33C 109.5
C34 N6 Fe 170.9(3)
N6 C34 C35 177.8(4)
C34 C35 H35A 109.5
C34 C35 H35B 109.5
H35A C35 H35B 109.5
C34 C35 H35C 109.5
H35A C35 H35C 109.5
H35B C35 H35C 109.5
F2 B1 F4 110.3(4)
F2 B1 F1 109.8(4)
F4 B1 F1 108.2(4)
F2 B1 F3 110.8(4)
F4 B1 F3 108.0(4)
F1 B1 F3 109.7(3)
F6 B2 F7 114.2(7)
F6 B2 F5 111.9(6)
F7 B2 F5 111.7(5)
F6 B2 F8 107.1(6)
F7 B2 F8 105.4(6)
F5 B2 F8 106.0(7)
F8' B2' F7' 110.9(12)
F8' B2' F5' 109.3(12)
F7' B2' F5' 109.8(12)
F8' B2' F6' 110.7(12)
F7' B2' F6' 107.1(12)
F5' B2' F6' 109.0(12)
N7 C36 C37 178.7(6)
C36 C37 H37A 109.5
C36 C37 H37B 109.5
H37A C37 H37B 109.5
C36 C37 H37C 109.5
H37A C37 H37C 109.5
H37B C37 H37C 109.5
N8 C38 C39 173.6(14)
C38 C39 H39A 109.5
C38 C39 H39B 109.5
H39A C39 H39B 109.5
C38 C39 H39C 109.5
H39A C39 H39C 109.5
H39B C39 H39C 109.5
N9 C40 C41 156(3)
C40 C41 H41A 109.5
C40 C41 H41B 109.5
H41A C41 H41B 109.5
C40 C41 H41C 109.5
H41A C41 H41C 109.5
H41B C41 H41C 109.5

loop_
_geom_bond_atom_site_label_1
_geom_bond_atom_site_label_2
_geom_bond_distance
Fe N5 1.902(2)
Fe N6 1.920(2)
Fe N4 1.934(3)
Fe N1 1.977(2)
Fe P2 2.2275(8)
Fe P1 2.2338(9)
P1 N2 1.677(3)
P1 C12 1.812(3)
P1 C6 1.813(3)
P2 N3 1.684(2)
P2 C24 1.813(3)
P2 C18 1.820(3)
N2 C1 1.376(4)
N2 H2N 0.8800
N3 C5 1.379(4)
N3 H3N 0.8800
N1 C5 1.355(4)
N1 C1 1.365(4)
C1 C2 1.387(4)
C2 C3 1.369(5)
C2 H2 0.9500
C3 C4 1.377(4)
C3 H3 0.9500
C4 C5 1.390(4)
C4 H4 0.9500
C6 C11 1.379(5)
C6 C7 1.381(5)
C7 C8 1.387(5)
C7 H7 0.9500
C8 C9 1.367(7)
C8 H8 0.9500
C9 C10 1.367(7)
C9 H9 0.9500
C10 C11 1.383(6)
C10 H10 0.9500
C11 H11 0.9500
C12 C13 1.373(5)
C12 C17 1.380(5)
C13 C14 1.404(6)
C13 H13 0.9500
C14 C15 1.368(7)
C14 H14 0.9500
C15 C16 1.347(7)
C15 H15 0.9500
C16 C17 1.395(5)
C16 H16 0.9500
C17 H17 0.9500
C18 C19 1.381(4)
C18 C23 1.386(4)
C19 C20 1.382(5)
C19 H19 0.9500
C20 C21 1.377(5)
C20 H20 0.9500
C21 C22 1.363(5)
C21 H21 0.9500
C22 C23 1.391(5)
C22 H22 0.9500
C23 H23 0.9500
C24 C29 1.389(4)
C24 C25 1.394(4)
C25 C26 1.387(5)
C25 H25 0.9500
C26 C27 1.364(5)
C26 H26 0.9500
C27 C28 1.388(5)
C27 H27 0.9500
C28 C29 1.383(4)
C28 H28 0.9500
C29 H29 0.9500
N4 C30 1.137(4)
C30 C31 1.465(5)
C31 H31A 0.9800
C31 H31B 0.9800
C31 H31C 0.9800
N5 C32 1.129(4)
C32 C33 1.462(5)
C33 H33A 0.9800
C33 H33B 0.9800
C33 H33C 0.9800
N6 C34 1.135(4)
C34 C35 1.464(5)
C35 H35A 0.9800
C35 H35B 0.9800
C35 H35C 0.9800
B1 F2 1.360(5)
B1 F4 1.364(5)
B1 F1 1.369(5)
B1 F3 1.395(5)
B2 F6 1.330(7)
B2 F7 1.332(8)
B2 F5 1.354(7)
B2 F8 1.379(8)
B2' F8' 1.326(13)
B2' F7' 1.345(13)
B2' F5' 1.346(13)
B2' F6' 1.347(13)
N7 C36 1.125(6)
C36 C37 1.447(7)
C37 H37A 0.9800
C37 H37B 0.9800
C37 H37C 0.9800
N8 C38 1.071(15)
C38 C39 1.419(13)
C39 H39A 0.9800
C39 H39B 0.9800
C39 H39C 0.9800
N9 C40 1.080(10)
C40 C41 1.290(13)
C41 H41A 0.9800
C41 H41B 0.9800
C41 H41C 0.9800

loop_
_geom_hbond_atom_site_label_D
_geom_hbond_atom_site_label_H
_geom_hbond_atom_site_label_A
_geom_hbond_distance_DH
_geom_hbond_distance_HA
_geom_hbond_distance_DA
_geom_hbond_angle_DHA
N2 H2N F3 0.88 2.11 2.950(4) 159.0
N3 H3N F5 0.88 2.00 2.876(5) 176.3

loop_
_geom_torsion_atom_site_label_1
_geom_torsion_atom_site_label_2
_geom_torsion_atom_site_label_3
_geom_torsion_atom_site_label_4
_geom_torsion
N5 Fe P1 N2 94.36(12)
N6 Fe P1 N2 -86.76(12)
N4 Fe P1 N2 -175.26(12)
N1 Fe P1 N2 3.34(11)
P2 Fe P1 N2 17.92(19)
N5 Fe P1 C12 -152.52(15)
N6 Fe P1 C12 26.36(15)
N4 Fe P1 C12 -62.14(15)
N1 Fe P1 C12 116.46(15)
P2 Fe P1 C12 131.04(18)
N5 Fe P1 C6 -18.52(15)
N6 Fe P1 C6 160.36(15)
N4 Fe P1 C6 71.86(15)
N1 Fe P1 C6 -109.54(14)
P2 Fe P1 C6 -94.96(19)
N5 Fe P2 N3 -88.33(11)
N6 Fe P2 N3 92.25(11)
N4 Fe P2 N3 -178.55(11)
N1 Fe P2 N3 2.83(11)
P1 Fe P2 N3 -11.75(18)
N5 Fe P2 C24 156.04(13)
N6 Fe P2 C24 -23.37(13)
N4 Fe P2 C24 65.83(13)
N1 Fe P2 C24 -112.79(13)
P1 Fe P2 C24 -127.37(17)
N5 Fe P2 C18 25.91(13)
N6 Fe P2 C18 -153.50(13)
N4 Fe P2 C18 -64.30(13)
N1 Fe P2 C18 117.07(13)
P1 Fe P2 C18 102.50(18)
C12 P1 N2 C1 -125.8(2)
C6 P1 N2 C1 120.0(2)
Fe P1 N2 C1 -1.9(2)
C24 P2 N3 C5 122.6(2)
C18 P2 N3 C5 -129.1(2)
Fe P2 N3 C5 -6.3(2)
N5 Fe N1 C5 88.1(2)
N6 Fe N1 C5 -94.3(2)
P2 Fe N1 C5 0.34(19)
P1 Fe N1 C5 177.0(2)
N5 Fe N1 C1 -94.3(2)
N6 Fe N1 C1 83.3(2)
P2 Fe N1 C1 178.0(2)
P1 Fe N1 C1 -5.3(2)
C5 N1 C1 N2 -176.7(2)
Fe N1 C1 N2 5.5(3)
C5 N1 C1 C2 3.3(4)
Fe N1 C1 C2 -174.5(2)
P1 N2 C1 N1 -1.8(4)
P1 N2 C1 C2 178.1(2)
N1 C1 C2 C3 -1.8(4)
N2 C1 C2 C3 178.2(3)
C1 C2 C3 C4 -0.8(4)
C2 C3 C4 C5 1.7(4)
C1 N1 C5 N3 177.9(2)
Fe N1 C5 N3 -4.4(3)
C1 N1 C5 C4 -2.3(4)
Fe N1 C5 C4 175.4(2)
P2 N3 C5 N1 7.4(3)
P2 N3 C5 C4 -172.5(2)
C3 C4 C5 N1 -0.2(4)
C3 C4 C5 N3 179.7(3)
N2 P1 C6 C11 -13.7(3)
C12 P1 C6 C11 -125.5(3)
Fe P1 C6 C11 95.9(3)
N2 P1 C6 C7 171.4(3)
C12 P1 C6 C7 59.7(3)
Fe P1 C6 C7 -78.9(3)
C11 C6 C7 C8 0.9(5)
P1 C6 C7 C8 175.9(3)
C6 C7 C8 C9 -0.4(6)
C7 C8 C9 C10 -0.3(7)
C8 C9 C10 C11 0.5(7)
C7 C6 C11 C10 -0.8(6)
P1 C6 C11 C10 -175.7(3)
C9 C10 C11 C6 0.1(7)
N2 P1 C12 C13 -175.2(3)
C6 P1 C12 C13 -63.1(3)
Fe P1 C12 C13 74.5(3)
N2 P1 C12 C17 10.7(3)
C6 P1 C12 C17 122.8(3)
Fe P1 C12 C17 -99.6(3)
C17 C12 C13 C14 -1.6(6)
P1 C12 C13 C14 -175.7(3)
C12 C13 C14 C15 1.0(7)
C13 C14 C15 C16 0.0(7)
C14 C15 C16 C17 -0.4(7)
C13 C12 C17 C16 1.2(6)
P1 C12 C17 C16 175.4(3)
C15 C16 C17 C12 -0.3(7)
N3 P2 C18 C19 179.0(2)
C24 P2 C18 C19 -70.9(3)
Fe P2 C18 C19 68.4(3)
N3 P2 C18 C23 -0.1(3)
C24 P2 C18 C23 110.1(3)
Fe P2 C18 C23 -110.7(3)
C23 C18 C19 C20 -0.2(5)
P2 C18 C19 C20 -179.3(3)
C18 C19 C20 C21 -1.2(6)
C19 C20 C21 C22 1.9(6)
C20 C21 C22 C23 -1.2(6)
C19 C18 C23 C22 0.9(5)
P2 C18 C23 C22 179.9(3)
C21 C22 C23 C18 -0.2(6)
N3 P2 C24 C29 34.6(3)
C18 P2 C24 C29 -76.3(3)
Fe P2 C24 C29 147.6(2)
N3 P2 C24 C25 -148.0(2)
C18 P2 C24 C25 101.0(3)
Fe P2 C24 C25 -35.1(3)
C29 C24 C25 C26 0.7(5)
P2 C24 C25 C26 -176.7(3)
C24 C25 C26 C27 -0.8(5)
C25 C26 C27 C28 0.2(6)
C26 C27 C28 C29 0.4(5)
C27 C28 C29 C24 -0.5(5)
C25 C24 C29 C28 -0.1(4)
P2 C24 C29 C28 177.3(2)
